data_4344756
loop_
_publ_author_name
'Zeng, Guang'
'Xing, Shanghua'
'Wang, Xiuru'
'Yang, Yulin'
'Ma, Dingxuan'
'Liang, Hongwei'
'Gao, Lu'
'Hua, Jia'
'Li, Guanghua'
'Shi, Zhan'
'Feng, Shouhua'

_publ_section_title
;
 3d-4f Metal-Organic Framework with Dual Luminescent Centers That
 Efficiently Discriminates the Isomer and Homologues of Small Organic
 Molecules.
;
_journal_issue 3
_journal_name_full 'Inorganic chemistry'
_journal_page_first 1089
_journal_page_last 1095
_journal_paper_doi 10.1021/acs.inorgchem.5b02193
_journal_volume 55
_journal_year 2016
_chemical_formula_moiety 'C46 H48 Cu4 I4 N3 O13 Tb'
_chemical_formula_sum 'C46 H48 Cu4 I4 N3 O13 Tb'
_chemical_formula_weight 1771.55
_space_group_crystal_system triclinic
_space_group_IT_number 2
_space_group_name_Hall '-P 1'
_space_group_name_H-M_alt 'P -1'
_symmetry_space_group_name_Hall '-P 1'
_symmetry_space_group_name_H-M 'P -1'
_atom_sites_solution_hydrogens mixed
_audit_creation_method SHELXL-2014/7
_cell_angle_alpha 104.16(3)
_cell_angle_beta 100.31(3)
_cell_angle_gamma 97.16(3)
_cell_formula_units_Z 2
_cell_length_a 9.6050(19)
_cell_length_b 16.769(3)
_cell_length_c 21.155(4)
_cell_measurement_temperature 293(2)
_cell_volume 3199.4(13)
_computing_structure_refinement 'SHELXL-2014/7 (Sheldrick, 2014)'
_diffrn_ambient_temperature 293(2)
_diffrn_measured_fraction_theta_full 0.997
_diffrn_measured_fraction_theta_max 0.990
_diffrn_measurement_device_type 'Rigaku RAXIS-RAPID'
_diffrn_radiation_type MoK\a
_diffrn_radiation_wavelength 0.71073
_diffrn_reflns_av_R_equivalents 0.0467
_diffrn_reflns_av_unetI/netI 0.0634
_diffrn_reflns_laue_measured_fraction_full 0.997
_diffrn_reflns_laue_measured_fraction_max 0.990
_diffrn_reflns_limit_h_max 12
_diffrn_reflns_limit_h_min -12
_diffrn_reflns_limit_k_max 21
_diffrn_reflns_limit_k_min -19
_diffrn_reflns_limit_l_max 27
_diffrn_reflns_limit_l_min -27
_diffrn_reflns_number 31683
_diffrn_reflns_point_group_measured_fraction_full 0.997
_diffrn_reflns_point_group_measured_fraction_max 0.990
_diffrn_reflns_theta_full 25.242
_diffrn_reflns_theta_max 27.433
_diffrn_reflns_theta_min 2.988
_exptl_absorpt_coefficient_mu 4.381
_exptl_absorpt_correction_T_max 0.4587
_exptl_absorpt_correction_T_min 0.3701
_exptl_absorpt_correction_type empirical
_exptl_absorpt_process_details Process-auto
_exptl_crystal_colour colourless
_exptl_crystal_density_diffrn 1.839
_exptl_crystal_description block
_exptl_crystal_F_000 1684
_exptl_crystal_size_max 0.27
_exptl_crystal_size_mid 0.24
_exptl_crystal_size_min 0.21
_refine_diff_density_max 1.656
_refine_diff_density_min -1.161
_refine_diff_density_rms 0.174
_refine_ls_extinction_method none
_refine_ls_goodness_of_fit_ref 1.023
_refine_ls_hydrogen_treatment mixed
_refine_ls_matrix_type full
_refine_ls_number_parameters 613
_refine_ls_number_reflns 14456
_refine_ls_number_restraints 244
_refine_ls_restrained_S_all 1.025
_refine_ls_R_factor_all 0.0794
_refine_ls_R_factor_gt 0.0513
_refine_ls_shift/su_max 0.001
_refine_ls_shift/su_mean 0.000
_refine_ls_structure_factor_coef Fsqd
_refine_ls_weighting_details 'w=1/[\s^2^(Fo^2^)+(0.0765P)^2^+8.3258P] where P=(Fo^2^+2Fc^2^)/3'
_refine_ls_weighting_scheme calc
_refine_ls_wR_factor_gt 0.1354
_refine_ls_wR_factor_ref 0.1504
_reflns_Friedel_coverage 0.000
_reflns_number_gt 10454
_reflns_number_total 14456
_reflns_threshold_expression 'I > 2\s(I)'
_cod_data_source_file ic5b02193_si_005.cif
_cod_data_source_block sad
_cod_original_cell_volume 3199.5(12)
_cod_database_code 4344756
_shelx_shelxl_version_number 2014/7
_shelx_space_group_comment
;
The symmetry employed for this shelxl refinement is uniquely defined
by the following loop, which should always be used as a source of
symmetry information in preference to the above space-group names.
They are only intended as comments.
;

loop_
_space_group_symop_operation_xyz
'x, y, z'
'-x, -y, -z'

loop_
_atom_site_label
_atom_site_type_symbol
_atom_site_fract_x
_atom_site_fract_y
_atom_site_fract_z
_atom_site_U_iso_or_equiv
_atom_site_adp_type
_atom_site_occupancy
_atom_site_site_symmetry_order
_atom_site_calc_flag
_atom_site_refinement_flags_posn
_atom_site_refinement_flags_adp
_atom_site_refinement_flags_occupancy
Tb1 Tb 0.27684(3) 0.51230(2) -0.00290(2) 0.02706(9) Uani 1 1 d D . .
I1 I 0.76160(6) 0.98920(3) 0.49996(3) 0.04528(14) Uani 1 1 d . . .
I2 I 0.99071(6) 0.77992(3) 0.47107(3) 0.04572(14) Uani 1 1 d . . .
I3 I 1.08918(6) 0.97768(4) 0.67472(3) 0.05403(16) Uani 1 1 d . . .
I4 I 0.69498(6) 0.78942(4) 0.61293(3) 0.05157(16) Uani 1 1 d . . .
Cu1 Cu 1.01403(12) 0.94245(7) 0.54044(6) 0.0514(3) Uani 1 1 d . . .
Cu2 Cu 0.75521(11) 0.82692(7) 0.50169(6) 0.0512(3) Uani 1 1 d . . .
Cu3 Cu 0.82035(13) 0.94494(8) 0.62243(7) 0.0672(4) Uani 1 1 d . . .
Cu4 Cu 0.96195(12) 0.81770(7) 0.59979(6) 0.0521(3) Uani 1 1 d . . .
O1 O 0.1696(5) 0.5404(4) 0.0888(3) 0.0411(13) Uani 1 1 d . . .
O2 O -0.0607(5) 0.4830(3) 0.0693(3) 0.0398(12) Uani 1 1 d . . .
O3 O 0.5516(5) 1.3779(3) 0.9282(3) 0.0405(13) Uani 1 1 d . . .
O4 O 0.3309(5) 1.4099(3) 0.9130(3) 0.0425(13) Uani 1 1 d . . .
O5 O 1.3592(5) 0.5835(3) 0.9234(3) 0.0377(12) Uani 1 1 d . . .
O6 O 1.5781(6) 0.5522(3) 0.9406(3) 0.0424(13) Uani 1 1 d . . .
O7 O 0.1159(6) 0.3817(3) -0.0139(4) 0.0599(18) Uani 1 1 d D . .
O8 O 0.2054(10) 0.6627(5) 0.0155(5) 0.093(3) Uani 1 1 d D . .
N1 N 0.5774(7) 0.7608(4) 0.4326(3) 0.0444(16) Uani 1 1 d . . .
N2 N 0.7106(8) 1.0266(5) 0.6697(4) 0.053(2) Uani 1 1 d . . .
N3 N 1.0992(8) 0.7531(5) 0.6427(4) 0.0488(17) Uani 1 1 d . . .
C1 C 0.4501(9) 0.7836(6) 0.4346(4) 0.054(2) Uani 1 1 d . . .
H1 H 0.4460 0.8315 0.4670 0.064 Uiso 1 1 calc R U .
C2 C 0.3256(9) 0.7402(6) 0.3919(4) 0.051(2) Uani 1 1 d . . .
H2 H 0.2392 0.7580 0.3966 0.061 Uiso 1 1 calc R U .
C3 C 0.3258(8) 0.6702(5) 0.3417(4) 0.0387(17) Uani 1 1 d . . .
C4 C 0.4593(8) 0.6476(5) 0.3385(4) 0.0439(19) Uani 1 1 d . . .
H4 H 0.4672 0.6013 0.3055 0.053 Uiso 1 1 calc R U .
C5 C 0.5802(9) 0.6944(5) 0.3847(4) 0.048(2) Uani 1 1 d . . .
H5 H 0.6683 0.6780 0.3817 0.058 Uiso 1 1 calc R U .
C6 C 0.1918(8) 0.6210(5) 0.2940(4) 0.0357(16) Uani 1 1 d . . .
C7 C 0.1877(7) 0.5942(4) 0.2263(4) 0.0341(16) Uani 1 1 d . . .
H7 H 0.2696 0.6067 0.2104 0.041 Uiso 1 1 calc R U .
C8 C 0.0611(7) 0.5484(4) 0.1814(3) 0.0272(14) Uani 1 1 d . . .
C9 C -0.0615(8) 0.5290(5) 0.2058(4) 0.0346(16) Uani 1 1 d . . .
H9 H -0.1454 0.4978 0.1765 0.042 Uiso 1 1 calc R U .
C10 C -0.0583(8) 0.5557(5) 0.2725(4) 0.0426(19) Uani 1 1 d . . .
H10 H -0.1400 0.5426 0.2884 0.051 Uiso 1 1 calc R U .
C11 C 0.0670(9) 0.6026(5) 0.3170(4) 0.0428(18) Uani 1 1 d . . .
H11 H 0.0676 0.6217 0.3622 0.051 Uiso 1 1 calc R U .
C12 C 0.0567(7) 0.5224(4) 0.1079(3) 0.0297(14) Uani 1 1 d . . .
C13 C 0.7673(10) 1.1017(6) 0.7128(5) 0.054(2) Uani 1 1 d . . .
H13 H 0.8669 1.1164 0.7259 0.065 Uiso 1 1 calc R U .
C14 C 0.6849(9) 1.1583(5) 0.7384(5) 0.052(2) Uani 1 1 d . . .
H14 H 0.7294 1.2092 0.7687 0.062 Uiso 1 1 calc R U .
C15 C 0.5347(9) 1.1394(5) 0.7191(4) 0.0386(17) Uani 1 1 d . . .
C16 C 0.4790(10) 1.0610(6) 0.6738(5) 0.062(3) Uani 1 1 d . . .
H16 H 0.3801 1.0456 0.6579 0.075 Uiso 1 1 calc R U .
C17 C 0.5665(10) 1.0063(6) 0.6523(6) 0.067(3) Uani 1 1 d . . .
H17 H 0.5247 0.9534 0.6246 0.080 Uiso 1 1 calc R U .
C18 C 0.4390(8) 1.1966(4) 0.7433(4) 0.0384(17) Uani 1 1 d . . .
C19 C 0.4776(8) 1.2553(4) 0.8046(4) 0.0350(16) Uani 1 1 d . . .
H19 H 0.5692 1.2615 0.8307 0.042 Uiso 1 1 calc R U .
C20 C 0.3821(8) 1.3059(4) 0.8285(4) 0.0330(15) Uani 1 1 d . . .
C21 C 0.2467(8) 1.2975(5) 0.7899(4) 0.0412(18) Uani 1 1 d . . .
H21 H 0.1825 1.3306 0.8055 0.049 Uiso 1 1 calc R U .
C22 C 0.2058(10) 1.2385(5) 0.7264(4) 0.050(2) Uani 1 1 d . . .
H22 H 0.1150 1.2334 0.7000 0.060 Uiso 1 1 calc R U .
C23 C 0.2994(9) 1.1889(5) 0.7038(4) 0.0439(19) Uani 1 1 d . . .
H23 H 0.2713 1.1499 0.6622 0.053 Uiso 1 1 calc R U .
C24 C 0.4249(8) 1.3689(4) 0.8950(4) 0.0320(15) Uani 1 1 d . . .
C25 C 1.2344(12) 0.7699(8) 0.6424(7) 0.082(4) Uani 1 1 d . . .
H25 H 1.2631 0.8074 0.6193 0.098 Uiso 1 1 calc R U .
C26 C 1.3393(11) 0.7342(8) 0.6752(7) 0.081(4) Uani 1 1 d . . .
H26 H 1.4350 0.7476 0.6731 0.097 Uiso 1 1 calc R U .
C27 C 1.3020(9) 0.6803(5) 0.7098(4) 0.0446(19) Uani 1 1 d . . .
C28 C 1.1591(10) 0.6630(6) 0.7097(5) 0.054(2) Uani 1 1 d . . .
H28 H 1.1275 0.6255 0.7322 0.065 Uiso 1 1 calc R U .
C29 C 1.0607(10) 0.7008(6) 0.6764(5) 0.055(2) Uani 1 1 d . . .
H29 H 0.9644 0.6889 0.6779 0.066 Uiso 1 1 calc R U .
C30 C 1.4122(9) 0.6437(5) 0.7473(4) 0.0434(18) Uani 1 1 d . . .
C31 C 1.3958(8) 0.6274(5) 0.8080(4) 0.0383(17) Uani 1 1 d . . .
H31 H 1.3145 0.6386 0.8243 0.046 Uiso 1 1 calc R U .
C32 C 1.4995(7) 0.5949(4) 0.8439(4) 0.0337(15) Uani 1 1 d . . .
C33 C 1.6205(9) 0.5783(6) 0.8195(5) 0.049(2) Uani 1 1 d . . .
H33 H 1.6911 0.5572 0.8434 0.059 Uiso 1 1 calc R U .
C34 C 1.6362(10) 0.5935(7) 0.7584(5) 0.063(3) Uani 1 1 d . . .
H34 H 1.7172 0.5821 0.7419 0.075 Uiso 1 1 calc R U .
C35 C 1.5326(11) 0.6251(6) 0.7230(5) 0.059(2) Uani 1 1 d . U .
H35 H 1.5434 0.6342 0.6823 0.071 Uiso 1 1 calc R U .
C36 C 1.4772(8) 0.5751(4) 0.9070(4) 0.0324(15) Uani 1 1 d . U .
H7A H 0.033(6) 0.369(2) 0.009(3) 0.039 Uiso 1 1 d D U .
H7B H 0.106(6) 0.3220(14) -0.044(3) 0.039 Uiso 1 1 d D U .
H8A H 0.230(8) 0.7043(19) 0.0595(13) 0.039 Uiso 1 1 d D U .
H8B H 0.205(8) 0.695(2) -0.0183(17) 0.039 Uiso 1 1 d D U .
O9 O 1.1591(15) 0.4668(8) 0.4407(7) 0.150(3) Uani 1 1 d D U .
C37 C 1.289(2) 0.5107(11) 0.4383(9) 0.150(3) Uani 1 1 d D U .
H37A H 1.2783 0.5318 0.3992 0.180 Uiso 1 1 calc R U .
H37B H 1.3606 0.4747 0.4359 0.180 Uiso 1 1 calc R U .
C38 C 1.333(2) 0.5789(11) 0.4983(9) 0.150(3) Uani 1 1 d D U .
H38A H 1.4206 0.6132 0.4971 0.180 Uiso 1 1 calc R U .
H38B H 1.2589 0.6135 0.5007 0.180 Uiso 1 1 calc R U .
O10 O 1.3548(15) 0.5489(8) 0.5555(7) 0.150(3) Uani 1 1 d D U .
C39 C 1.231(2) 0.4979(11) 0.5565(9) 0.150(3) Uani 1 1 d D U .
H39A H 1.1556 0.5307 0.5629 0.180 Uiso 1 1 calc R U .
H39B H 1.2490 0.4729 0.5933 0.180 Uiso 1 1 calc R U .
C40 C 1.186(2) 0.4340(11) 0.4951(9) 0.150(3) Uani 1 1 d D U .
H40A H 1.2602 0.4001 0.4900 0.180 Uiso 1 1 calc R U .
H40B H 1.0995 0.3981 0.4960 0.180 Uiso 1 1 calc R U .
O11 O 0.2841(19) 0.0783(10) -0.0735(9) 0.095(3) Uani 0.5 1 d D U P
C41 C 0.366(2) 0.1500(13) -0.0353(14) 0.095(3) Uani 0.5 1 d D U P
H41A H 0.4359 0.1677 -0.0594 0.114 Uiso 0.5 1 calc R U P
H41B H 0.4190 0.1398 0.0046 0.114 Uiso 0.5 1 calc R U P
C42 C 0.293(3) 0.2145(14) -0.0164(12) 0.095(3) Uani 0.5 1 d D U P
H42A H 0.2627 0.2090 0.0238 0.114 Uiso 0.5 1 calc R U P
H42B H 0.3629 0.2660 -0.0037 0.114 Uiso 0.5 1 calc R U P
O12 O 0.1789(19) 0.2254(10) -0.0577(9) 0.095(3) Uani 0.5 1 d D U P
C43 C 0.107(3) 0.1552(13) -0.1044(13) 0.095(3) Uani 0.5 1 d D U P
H43A H 0.0825 0.1691 -0.1464 0.114 Uiso 0.5 1 calc R U P
H43B H 0.0177 0.1386 -0.0920 0.114 Uiso 0.5 1 calc R U P
C44 C 0.174(3) 0.0880(14) -0.1152(13) 0.095(3) Uani 0.5 1 d D U P
H44A H 0.1000 0.0394 -0.1228 0.114 Uiso 0.5 1 calc R U P
H44B H 0.2032 0.0841 -0.1572 0.114 Uiso 0.5 1 calc R U P
O13 O 1.148(3) 0.7274(13) 0.8959(13) 0.129(4) Uani 0.5 1 d D U P
C45 C 1.219(3) 0.8060(17) 0.9166(17) 0.129(4) Uani 0.5 1 d D U P
H45A H 1.3165 0.8074 0.9099 0.155 Uiso 0.5 1 calc R U P
H45B H 1.2236 0.8285 0.9639 0.155 Uiso 0.5 1 calc R U P
C46 C 1.148(3) 0.8546(17) 0.8807(17) 0.129(4) Uani 0.5 1 d D U P
H46A H 1.1988 0.9119 0.8964 0.155 Uiso 0.5 1 calc R U P
H46B H 1.1490 0.8339 0.8337 0.155 Uiso 0.5 1 calc R U P
O14 O 1.008(2) 0.8517(13) 0.8883(12) 0.129(4) Uani 0.5 1 d D U P
C47 C 0.940(3) 0.7721(16) 0.8567(17) 0.129(4) Uani 0.5 1 d D U P
H47A H 0.9390 0.7608 0.8094 0.155 Uiso 0.5 1 calc R U P
H47B H 0.8414 0.7657 0.8618 0.155 Uiso 0.5 1 calc R U P
C48 C 1.008(3) 0.7156(16) 0.8822(19) 0.129(4) Uani 0.5 1 d D U P
H48A H 0.9765 0.7134 0.9229 0.155 Uiso 0.5 1 calc R U P
H48B H 0.9735 0.6610 0.8506 0.155 Uiso 0.5 1 calc R U P
O15 O 1.715(3) 1.0225(17) 0.8449(16) 0.173(5) Uani 0.5 1 d D U P
C49 C 1.583(4) 1.025(2) 0.858(2) 0.173(5) Uani 0.5 1 d D U P
H49A H 1.5142 1.0177 0.8166 0.207 Uiso 0.5 1 calc R U P
H49B H 1.5829 1.0792 0.8873 0.207 Uiso 0.5 1 calc R U P
C50 C 1.541(4) 0.963(2) 0.8880(18) 0.173(5) Uani 0.5 1 d D U P
H50A H 1.6132 0.9677 0.9277 0.207 Uiso 0.5 1 calc R U P
H50B H 1.4515 0.9717 0.9017 0.207 Uiso 0.5 1 calc R U P
O16 O 1.522(3) 0.8841(17) 0.8458(17) 0.173(5) Uani 0.5 1 d D U P
C51 C 1.618(4) 0.882(2) 0.808(2) 0.173(5) Uani 0.5 1 d D U P
H51A H 1.5664 0.8781 0.7628 0.207 Uiso 0.5 1 calc R U P
H51B H 1.6547 0.8303 0.8056 0.207 Uiso 0.5 1 calc R U P
C52 C 1.734(4) 0.945(2) 0.823(2) 0.173(5) Uani 0.5 1 d D U P
H52A H 1.8060 0.9338 0.8568 0.207 Uiso 0.5 1 calc R U P
H52B H 1.7731 0.9404 0.7835 0.207 Uiso 0.5 1 calc R U P

loop_
_atom_site_aniso_label
_atom_site_aniso_U_11
_atom_site_aniso_U_22
_atom_site_aniso_U_33
_atom_site_aniso_U_23
_atom_site_aniso_U_13
_atom_site_aniso_U_12
Tb1 0.01652(15) 0.0456(2) 0.01916(15) 0.00727(13) 0.00399(11) 0.00868(12)
I1 0.0360(3) 0.0507(3) 0.0558(3) 0.0238(3) 0.0118(2) 0.0110(2)
I2 0.0466(3) 0.0482(3) 0.0426(3) 0.0045(2) 0.0196(2) 0.0106(2)
I3 0.0423(3) 0.0660(4) 0.0424(3) 0.0030(3) 0.0031(2) -0.0002(2)
I4 0.0471(3) 0.0596(3) 0.0538(4) 0.0193(3) 0.0240(3) 0.0041(2)
Cu1 0.0470(6) 0.0558(6) 0.0538(7) 0.0179(5) 0.0142(5) 0.0076(5)
Cu2 0.0389(5) 0.0599(7) 0.0425(6) 0.0017(5) 0.0003(4) 0.0001(4)
Cu3 0.0481(7) 0.0672(8) 0.0739(9) -0.0110(6) 0.0188(6) 0.0173(5)
Cu4 0.0476(6) 0.0652(7) 0.0556(7) 0.0325(6) 0.0110(5) 0.0234(5)
O1 0.025(3) 0.069(4) 0.031(3) 0.011(2) 0.011(2) 0.010(2)
O2 0.028(3) 0.063(3) 0.031(3) 0.014(2) 0.005(2) 0.014(2)
O3 0.030(3) 0.046(3) 0.036(3) -0.003(2) 0.003(2) 0.010(2)
O4 0.033(3) 0.050(3) 0.039(3) -0.001(2) 0.010(2) 0.014(2)
O5 0.027(3) 0.054(3) 0.039(3) 0.022(2) 0.009(2) 0.014(2)
O6 0.035(3) 0.060(3) 0.037(3) 0.022(3) 0.004(2) 0.018(2)
O7 0.043(3) 0.042(3) 0.100(6) 0.015(3) 0.036(4) 0.006(2)
O8 0.081(6) 0.094(6) 0.106(7) 0.027(5) 0.024(5) 0.022(5)
N1 0.037(4) 0.056(4) 0.031(3) 0.003(3) 0.002(3) 0.000(3)
N2 0.046(4) 0.054(4) 0.053(5) -0.008(3) 0.023(3) 0.011(3)
N3 0.045(4) 0.071(5) 0.047(4) 0.037(4) 0.014(3) 0.024(3)
C1 0.042(5) 0.059(5) 0.043(5) -0.014(4) 0.005(4) 0.006(4)
C2 0.037(4) 0.061(5) 0.042(5) -0.009(4) 0.008(4) 0.009(4)
C3 0.027(4) 0.054(5) 0.030(4) 0.005(3) 0.009(3) -0.001(3)
C4 0.038(4) 0.048(5) 0.037(4) 0.001(3) 0.001(3) 0.008(3)
C5 0.034(4) 0.057(5) 0.046(5) 0.008(4) 0.004(4) 0.003(3)
C6 0.029(4) 0.043(4) 0.032(4) 0.006(3) 0.008(3) 0.001(3)
C7 0.025(3) 0.043(4) 0.030(4) 0.001(3) 0.008(3) 0.006(3)
C8 0.024(3) 0.038(4) 0.023(3) 0.010(3) 0.008(3) 0.012(3)
C9 0.028(3) 0.045(4) 0.032(4) 0.010(3) 0.010(3) 0.005(3)
C10 0.034(4) 0.056(5) 0.040(4) 0.010(4) 0.019(3) 0.001(3)
C11 0.045(5) 0.055(5) 0.028(4) 0.007(3) 0.014(3) 0.008(4)
C12 0.022(3) 0.049(4) 0.020(3) 0.013(3) 0.001(3) 0.014(3)
C13 0.041(5) 0.064(6) 0.049(5) 0.003(4) 0.010(4) 0.005(4)
C14 0.044(5) 0.044(5) 0.055(5) -0.009(4) 0.014(4) 0.004(3)
C15 0.046(4) 0.039(4) 0.029(4) 0.000(3) 0.016(3) 0.007(3)
C16 0.044(5) 0.057(6) 0.073(7) -0.011(5) 0.019(5) 0.007(4)
C17 0.045(5) 0.056(6) 0.076(7) -0.024(5) 0.022(5) 0.001(4)
C18 0.040(4) 0.035(4) 0.035(4) 0.001(3) 0.008(3) 0.005(3)
C19 0.031(4) 0.040(4) 0.033(4) 0.006(3) 0.007(3) 0.009(3)
C20 0.034(4) 0.035(4) 0.029(4) 0.007(3) 0.006(3) 0.009(3)
C21 0.037(4) 0.046(4) 0.038(4) 0.005(3) 0.004(3) 0.014(3)
C22 0.050(5) 0.051(5) 0.037(4) -0.001(4) -0.005(4) 0.014(4)
C23 0.046(5) 0.036(4) 0.038(4) -0.004(3) 0.001(4) 0.006(3)
C24 0.033(4) 0.036(4) 0.029(4) 0.005(3) 0.012(3) 0.010(3)
C25 0.066(7) 0.115(9) 0.111(10) 0.091(8) 0.038(7) 0.041(6)
C26 0.043(5) 0.133(10) 0.117(10) 0.097(9) 0.038(6) 0.042(6)
C27 0.045(5) 0.062(5) 0.039(4) 0.027(4) 0.013(4) 0.023(4)
C28 0.049(5) 0.065(6) 0.063(6) 0.045(5) 0.015(4) 0.010(4)
C29 0.041(5) 0.070(6) 0.057(6) 0.025(5) 0.010(4) 0.011(4)
C30 0.039(4) 0.058(5) 0.046(5) 0.028(4) 0.013(4) 0.020(4)
C31 0.030(4) 0.054(5) 0.036(4) 0.019(3) 0.010(3) 0.012(3)
C32 0.026(3) 0.040(4) 0.039(4) 0.017(3) 0.008(3) 0.008(3)
C33 0.044(5) 0.068(6) 0.054(5) 0.028(4) 0.027(4) 0.034(4)
C34 0.051(5) 0.108(8) 0.068(6) 0.057(6) 0.044(5) 0.045(5)
C35 0.059(3) 0.060(3) 0.059(3) 0.0169(11) 0.0134(11) 0.0112(11)
C36 0.0322(17) 0.0328(17) 0.0321(17) 0.0090(10) 0.0063(10) 0.0057(10)
O9 0.150(3) 0.150(3) 0.150(3) 0.0412(8) 0.0325(7) 0.0262(6)
C37 0.150(3) 0.150(3) 0.150(3) 0.0412(8) 0.0325(7) 0.0262(6)
C38 0.150(3) 0.150(3) 0.150(3) 0.0412(8) 0.0325(7) 0.0262(6)
O10 0.150(3) 0.150(3) 0.150(3) 0.0412(8) 0.0325(7) 0.0262(6)
C39 0.150(3) 0.150(3) 0.150(3) 0.0412(8) 0.0325(7) 0.0262(6)
C40 0.150(3) 0.150(3) 0.150(3) 0.0412(8) 0.0325(7) 0.0262(6)
O11 0.095(3) 0.095(3) 0.095(3) 0.0259(8) 0.0205(7) 0.0170(6)
C41 0.095(3) 0.095(3) 0.095(3) 0.0259(8) 0.0205(7) 0.0170(6)
C42 0.095(3) 0.095(3) 0.095(3) 0.0259(8) 0.0205(7) 0.0170(6)
O12 0.095(3) 0.095(3) 0.095(3) 0.0259(8) 0.0205(7) 0.0170(6)
C43 0.095(3) 0.095(3) 0.095(3) 0.0259(8) 0.0205(7) 0.0170(6)
C44 0.095(3) 0.095(3) 0.095(3) 0.0259(8) 0.0205(7) 0.0170(6)
O13 0.129(4) 0.129(4) 0.129(4) 0.0354(11) 0.0281(9) 0.0229(8)
C45 0.129(4) 0.129(4) 0.129(4) 0.0354(11) 0.0281(9) 0.0229(8)
C46 0.129(4) 0.129(4) 0.129(4) 0.0354(11) 0.0281(9) 0.0229(8)
O14 0.129(4) 0.129(4) 0.129(4) 0.0354(11) 0.0281(9) 0.0229(8)
C47 0.129(4) 0.129(4) 0.129(4) 0.0354(11) 0.0281(9) 0.0229(8)
C48 0.129(4) 0.129(4) 0.129(4) 0.0354(11) 0.0281(9) 0.0229(8)
O15 0.173(5) 0.173(5) 0.173(5) 0.0472(15) 0.0377(13) 0.0305(11)
C49 0.173(5) 0.173(5) 0.173(5) 0.0472(15) 0.0377(13) 0.0305(11)
C50 0.173(5) 0.173(5) 0.173(5) 0.0472(15) 0.0377(13) 0.0305(11)
O16 0.173(5) 0.173(5) 0.173(5) 0.0472(15) 0.0377(13) 0.0305(11)
C51 0.173(5) 0.173(5) 0.173(5) 0.0472(15) 0.0377(13) 0.0305(11)
C52 0.173(5) 0.173(5) 0.173(5) 0.0472(15) 0.0377(13) 0.0305(11)

loop_
_atom_type_symbol
_atom_type_description
_atom_type_scat_dispersion_real
_atom_type_scat_dispersion_imag
_atom_type_scat_source
C C 0.0033 0.0016 'International Tables Vol C Tables 4.2.6.8 and 6.1.1.4'
H H 0.0000 0.0000 'International Tables Vol C Tables 4.2.6.8 and 6.1.1.4'
N N 0.0061 0.0033 'International Tables Vol C Tables 4.2.6.8 and 6.1.1.4'
O O 0.0106 0.0060 'International Tables Vol C Tables 4.2.6.8 and 6.1.1.4'
Cu Cu 0.3201 1.2651 'International Tables Vol C Tables 4.2.6.8 and 6.1.1.4'
I I -0.4742 1.8119 'International Tables Vol C Tables 4.2.6.8 and 6.1.1.4'
Tb Tb -0.1723 4.1537 'International Tables Vol C Tables 4.2.6.8 and 6.1.1.4'

loop_
_geom_angle_atom_site_label_1
_geom_angle_atom_site_label_2
_geom_angle_atom_site_label_3
_geom_angle
_geom_angle_site_symmetry_1
_geom_angle_site_symmetry_3
O6 Tb1 O2 151.9(2) 2_766 2_565
O6 Tb1 O1 84.5(2) 2_766 .
O2 Tb1 O1 88.17(18) 2_565 .
O6 Tb1 O4 79.1(2) 2_766 1_544
O2 Tb1 O4 92.67(18) 2_565 1_544
O1 Tb1 O4 146.5(2) . 1_544
O6 Tb1 O3 75.7(2) 2_766 2_676
O2 Tb1 O3 129.33(19) 2_565 2_676
O1 Tb1 O3 79.04(19) . 2_676
O4 Tb1 O3 123.78(18) 1_544 2_676
O6 Tb1 O5 122.79(18) 2_766 1_454
O2 Tb1 O5 79.45(18) 2_565 1_454
O1 Tb1 O5 138.28(19) . 1_454
O4 Tb1 O5 74.3(2) 1_544 1_454
O3 Tb1 O5 78.7(2) 2_676 1_454
O6 Tb1 O7 78.2(2) 2_766 .
O2 Tb1 O7 73.7(2) 2_565 .
O1 Tb1 O7 75.0(2) . .
O4 Tb1 O7 73.1(2) 1_544 .
O3 Tb1 O7 144.6(2) 2_676 .
O5 Tb1 O7 136.3(2) 1_454 .
O6 Tb1 O8 135.6(3) 2_766 .
O2 Tb1 O8 65.2(2) 2_565 .
O1 Tb1 O8 70.3(3) . .
O4 Tb1 O8 139.2(3) 1_544 .
O3 Tb1 O8 64.3(2) 2_676 .
O5 Tb1 O8 68.3(2) 1_454 .
O7 Tb1 O8 126.0(2) . .
Cu1 I1 Cu1 64.72(5) 2_776 .
Cu1 I1 Cu2 115.47(5) 2_776 .
Cu1 I1 Cu2 62.43(4) . .
Cu1 I1 Cu3 117.46(5) 2_776 .
Cu1 I1 Cu3 59.59(4) . .
Cu2 I1 Cu3 58.76(4) . .
Cu2 I2 Cu4 59.58(4) . .
Cu2 I2 Cu1 63.43(4) . .
Cu4 I2 Cu1 60.30(4) . .
Cu3 I3 Cu1 63.30(5) . .
Cu3 I3 Cu4 60.01(5) . .
Cu1 I3 Cu4 60.02(5) . .
Cu4 I4 Cu3 60.27(4) . .
Cu4 I4 Cu2 59.47(4) . .
Cu3 I4 Cu2 60.91(5) . .
I1 Cu1 I3 106.97(5) 2_776 .
I1 Cu1 I1 115.28(5) 2_776 .
I3 Cu1 I1 111.67(5) . .
I1 Cu1 I2 99.57(5) 2_776 .
I3 Cu1 I2 116.45(5) . .
I1 Cu1 I2 106.60(5) . .
I1 Cu1 Cu4 135.91(5) 2_776 .
I3 Cu1 Cu4 61.11(5) . .
I1 Cu1 Cu4 108.16(5) . .
I2 Cu1 Cu4 59.70(4) . .
I1 Cu1 Cu3 153.34(6) 2_776 .
I3 Cu1 Cu3 55.79(4) . .
I1 Cu1 Cu3 62.86(5) . .
I2 Cu1 Cu3 106.41(5) . .
Cu4 Cu1 Cu3 58.04(5) . .
I1 Cu1 Cu2 145.78(6) 2_776 .
I3 Cu1 Cu2 105.89(6) . .
I1 Cu1 Cu2 59.21(4) . .
I2 Cu1 Cu2 56.56(4) . .
Cu4 Cu1 Cu2 57.17(5) . .
Cu3 Cu1 Cu2 58.81(5) . .
I1 Cu1 Cu1 57.87(4) 2_776 2_776
I3 Cu1 Cu1 128.17(7) . 2_776
I1 Cu1 Cu1 57.41(5) . 2_776
I2 Cu1 Cu1 114.99(7) . 2_776
Cu4 Cu1 Cu1 163.99(7) . 2_776
Cu3 Cu1 Cu1 113.92(7) . 2_776
Cu2 Cu1 Cu1 106.93(7) . 2_776
N1 Cu2 I2 111.6(2) . .
N1 Cu2 Cu4 143.9(2) . .
I2 Cu2 Cu4 61.92(4) . .
N1 Cu2 I4 100.3(2) . .
I2 Cu2 I4 113.86(5) . .
Cu4 Cu2 I4 58.53(4) . .
N1 Cu2 I1 105.9(2) . .
I2 Cu2 I1 108.76(5) . .
Cu4 Cu2 I1 109.74(6) . .
I4 Cu2 I1 115.90(5) . .
N1 Cu2 Cu3 138.3(2) . .
I2 Cu2 Cu3 109.99(5) . .
Cu4 Cu2 Cu3 59.22(5) . .
I4 Cu2 Cu3 58.81(5) . .
I1 Cu2 Cu3 62.86(5) . .
N1 Cu2 Cu1 151.6(2) . .
I2 Cu2 Cu1 60.00(4) . .
Cu4 Cu2 Cu1 59.88(5) . .
I4 Cu2 Cu1 107.87(5) . .
I1 Cu2 Cu1 58.36(4) . .
Cu3 Cu2 Cu1 59.64(5) . .
N2 Cu3 I3 112.8(2) . .
N2 Cu3 Cu4 158.8(3) . .
I3 Cu3 Cu4 63.83(5) . .
N2 Cu3 I4 109.0(2) . .
I3 Cu3 I4 113.98(6) . .
Cu4 Cu3 I4 58.91(4) . .
N2 Cu3 Cu2 133.5(2) . .
I3 Cu3 Cu2 112.44(6) . .
Cu4 Cu3 Cu2 58.84(5) . .
I4 Cu3 Cu2 60.28(5) . .
N2 Cu3 Cu1 138.3(3) . .
I3 Cu3 Cu1 60.90(4) . .
Cu4 Cu3 Cu1 60.44(5) . .
I4 Cu3 Cu1 110.61(5) . .
Cu2 Cu3 Cu1 61.54(5) . .
N2 Cu3 I1 94.9(3) . .
I3 Cu3 I1 111.47(6) . .
Cu4 Cu3 I1 105.84(6) . .
I4 Cu3 I1 113.20(6) . .
Cu2 Cu3 I1 58.38(4) . .
Cu1 Cu3 I1 57.55(4) . .
N3 Cu4 I4 116.1(2) . .
N3 Cu4 Cu2 151.3(2) . .
I4 Cu4 Cu2 62.00(4) . .
N3 Cu4 Cu3 145.1(2) . .
I4 Cu4 Cu3 60.82(5) . .
Cu2 Cu4 Cu3 61.94(5) . .
N3 Cu4 I2 103.2(2) . .
I4 Cu4 I2 113.90(6) . .
Cu2 Cu4 I2 58.51(4) . .
Cu3 Cu4 I2 109.44(6) . .
N3 Cu4 Cu1 130.4(2) . .
I4 Cu4 Cu1 113.12(5) . .
Cu2 Cu4 Cu1 62.95(5) . .
Cu3 Cu4 Cu1 61.52(5) . .
I2 Cu4 Cu1 60.00(4) . .
N3 Cu4 I3 99.0(2) . .
I4 Cu4 I3 109.08(5) . .
Cu2 Cu4 I3 108.67(5) . .
Cu3 Cu4 I3 56.16(4) . .
I2 Cu4 I3 114.68(5) . .
Cu1 Cu4 I3 58.88(4) . .
C12 O1 Tb1 143.1(5) . .
C12 O2 Tb1 148.1(5) . 2_565
C24 O3 Tb1 136.9(5) . 2_676
C24 O4 Tb1 145.9(5) . 1_566
C36 O5 Tb1 121.0(5) . 1_656
C36 O6 Tb1 167.3(5) . 2_766
Tb1 O7 H7A 131.3(17) . .
Tb1 O7 H7B 131.7(18) . .
H7A O7 H7B 97.0(15) . .
Tb1 O8 H8A 122.5(19) . .
Tb1 O8 H8B 122.8(19) . .
H8A O8 H8B 106(2) . .
C5 N1 C1 116.8(7) . .
C5 N1 Cu2 123.1(6) . .
C1 N1 Cu2 120.1(5) . .
C13 N2 C17 117.2(7) . .
C13 N2 Cu3 126.1(6) . .
C17 N2 Cu3 116.4(5) . .
C25 N3 C29 117.7(8) . .
C25 N3 Cu4 118.5(6) . .
C29 N3 Cu4 123.5(6) . .
N1 C1 C2 123.3(8) . .
N1 C1 H1 118.3 . .
C2 C1 H1 118.3 . .
C1 C2 C3 120.9(8) . .
C1 C2 H2 119.6 . .
C3 C2 H2 119.6 . .
C2 C3 C4 115.8(7) . .
C2 C3 C6 122.5(7) . .
C4 C3 C6 121.8(7) . .
C5 C4 C3 119.6(7) . .
C5 C4 H4 120.2 . .
C3 C4 H4 120.2 . .
N1 C5 C4 123.6(8) . .
N1 C5 H5 118.2 . .
C4 C5 H5 118.2 . .
C7 C6 C11 119.0(7) . .
C7 C6 C3 120.7(7) . .
C11 C6 C3 120.3(7) . .
C6 C7 C8 120.6(7) . .
C6 C7 H7 119.7 . .
C8 C7 H7 119.7 . .
C9 C8 C7 119.4(6) . .
C9 C8 C12 120.6(6) . .
C7 C8 C12 120.0(6) . .
C10 C9 C8 120.2(7) . .
C10 C9 H9 119.9 . .
C8 C9 H9 119.9 . .
C9 C10 C11 120.4(7) . .
C9 C10 H10 119.8 . .
C11 C10 H10 119.8 . .
C10 C11 C6 120.5(7) . .
C10 C11 H11 119.8 . .
C6 C11 H11 119.8 . .
O1 C12 O2 124.1(6) . .
O1 C12 C8 118.1(6) . .
O2 C12 C8 117.8(6) . .
N2 C13 C14 123.2(8) . .
N2 C13 H13 118.4 . .
C14 C13 H13 118.4 . .
C13 C14 C15 120.3(8) . .
C13 C14 H14 119.9 . .
C15 C14 H14 119.9 . .
C16 C15 C14 115.2(7) . .
C16 C15 C18 121.1(7) . .
C14 C15 C18 123.8(7) . .
C17 C16 C15 121.7(9) . .
C17 C16 H16 119.2 . .
C15 C16 H16 119.2 . .
N2 C17 C16 122.3(8) . .
N2 C17 H17 118.8 . .
C16 C17 H17 118.8 . .
C19 C18 C23 118.3(7) . .
C19 C18 C15 122.3(7) . .
C23 C18 C15 119.3(6) . .
C18 C19 C20 121.6(7) . .
C18 C19 H19 119.2 . .
C20 C19 H19 119.2 . .
C21 C20 C19 119.5(7) . .
C21 C20 C24 119.4(6) . .
C19 C20 C24 121.1(6) . .
C20 C21 C22 119.7(7) . .
C20 C21 H21 120.1 . .
C22 C21 H21 120.1 . .
C23 C22 C21 120.2(8) . .
C23 C22 H22 119.9 . .
C21 C22 H22 119.9 . .
C22 C23 C18 120.6(7) . .
C22 C23 H23 119.7 . .
C18 C23 H23 119.7 . .
O4 C24 O3 125.2(6) . .
O4 C24 C20 116.6(6) . .
O3 C24 C20 118.2(6) . .
N3 C25 C26 123.0(10) . .
N3 C25 H25 118.5 . .
C26 C25 H25 118.5 . .
C27 C26 C25 120.2(10) . .
C27 C26 H26 119.9 . .
C25 C26 H26 119.9 . .
C26 C27 C28 116.3(8) . .
C26 C27 C30 121.3(8) . .
C28 C27 C30 122.4(8) . .
C27 C28 C29 120.6(8) . .
C27 C28 H28 119.7 . .
C29 C28 H28 119.7 . .
N3 C29 C28 122.2(9) . .
N3 C29 H29 118.9 . .
C28 C29 H29 118.9 . .
C35 C30 C31 118.9(8) . .
C35 C30 C27 120.6(8) . .
C31 C30 C27 120.6(7) . .
C32 C31 C30 120.9(7) . .
C32 C31 H31 119.5 . .
C30 C31 H31 119.5 . .
C33 C32 C31 119.4(8) . .
C33 C32 C36 120.6(7) . .
C31 C32 C36 120.0(7) . .
C32 C33 C34 119.7(8) . .
C32 C33 H33 120.1 . .
C34 C33 H33 120.1 . .
C35 C34 C33 120.4(8) . .
C35 C34 H34 119.8 . .
C33 C34 H34 119.8 . .
C34 C35 C30 120.6(10) . .
C34 C35 H35 119.7 . .
C30 C35 H35 119.7 . .
O6 C36 O5 124.1(7) . .
O6 C36 C32 117.9(6) . .
O5 C36 C32 118.0(6) . .
C37 O9 C40 106.6(15) . .
O9 C37 C38 107.2(15) . .
O9 C37 H37A 110.3 . .
C38 C37 H37A 110.3 . .
O9 C37 H37B 110.3 . .
C38 C37 H37B 110.3 . .
H37A C37 H37B 108.5 . .
O10 C38 C37 110.8(15) . .
O10 C38 H38A 109.5 . .
C37 C38 H38A 109.5 . .
O10 C38 H38B 109.5 . .
C37 C38 H38B 109.5 . .
H38A C38 H38B 108.1 . .
C39 O10 C38 109.8(15) . .
O10 C39 C40 109.4(15) . .
O10 C39 H39A 109.8 . .
C40 C39 H39A 109.8 . .
O10 C39 H39B 109.8 . .
C40 C39 H39B 109.8 . .
H39A C39 H39B 108.2 . .
O9 C40 C39 111.9(15) . .
O9 C40 H40A 109.2 . .
C39 C40 H40A 109.2 . .
O9 C40 H40B 109.2 . .
C39 C40 H40B 109.2 . .
H40A C40 H40B 107.9 . .
C44 O11 C41 113.8(17) . .
O11 C41 C42 115.3(19) . .
O11 C41 H41A 108.4 . .
C42 C41 H41A 108.4 . .
O11 C41 H41B 108.4 . .
C42 C41 H41B 108.4 . .
H41A C41 H41B 107.5 . .
O12 C42 C41 121.5(19) . .
O12 C42 H42A 107.0 . .
C41 C42 H42A 107.0 . .
O12 C42 H42B 107.0 . .
C41 C42 H42B 107.0 . .
H42A C42 H42B 106.7 . .
C42 O12 C43 114.6(16) . .
O12 C43 C44 117.9(19) . .
O12 C43 H43A 107.8 . .
C44 C43 H43A 107.8 . .
O12 C43 H43B 107.8 . .
C44 C43 H43B 107.8 . .
H43A C43 H43B 107.2 . .
O11 C44 C43 124(2) . .
O11 C44 H44A 106.3 . .
C43 C44 H44A 106.3 . .
O11 C44 H44B 106.3 . .
C43 C44 H44B 106.3 . .
H44A C44 H44B 106.4 . .
C48 O13 C45 118(2) . .
O13 C45 C46 110(2) . .
O13 C45 H45A 109.8 . .
C46 C45 H45A 109.8 . .
O13 C45 H45B 109.8 . .
C46 C45 H45B 109.8 . .
H45A C45 H45B 108.2 . .
O14 C46 C45 111(2) . .
O14 C46 H46A 109.5 . .
C45 C46 H46A 109.5 . .
O14 C46 H46B 109.5 . .
C45 C46 H46B 109.5 . .
H46A C46 H46B 108.1 . .
C47 O14 C46 106(2) . .
O14 C47 C48 111(2) . .
O14 C47 H47A 109.4 . .
C48 C47 H47A 109.4 . .
O14 C47 H47B 109.4 . .
C48 C47 H47B 109.4 . .
H47A C47 H47B 108.0 . .
O13 C48 C47 119(2) . .
O13 C48 H48A 107.6 . .
C47 C48 H48A 107.6 . .
O13 C48 H48B 107.6 . .
C47 C48 H48B 107.6 . .
H48A C48 H48B 107.0 . .
C52 O15 C49 111(2) . .
O15 C49 C50 112(2) . .
O15 C49 H49A 109.1 . .
C50 C49 H49A 109.1 . .
O15 C49 H49B 109.1 . .
C50 C49 H49B 109.1 . .
H49A C49 H49B 107.9 . .
O16 C50 C49 112(2) . .
O16 C50 H50A 109.2 . .
C49 C50 H50A 109.2 . .
O16 C50 H50B 109.2 . .
C49 C50 H50B 109.2 . .
H50A C50 H50B 107.9 . .
C51 O16 C50 109(2) . .
O16 C51 C52 121(3) . .
O16 C51 H51A 107.1 . .
C52 C51 H51A 107.1 . .
O16 C51 H51B 107.1 . .
C52 C51 H51B 107.1 . .
H51A C51 H51B 106.8 . .
O15 C52 C51 119(2) . .
O15 C52 H52A 107.6 . .
C51 C52 H52A 107.6 . .
O15 C52 H52B 107.6 . .
C51 C52 H52B 107.6 . .
H52A C52 H52B 107.1 . .

loop_
_geom_bond_atom_site_label_1
_geom_bond_atom_site_label_2
_geom_bond_distance
_geom_bond_site_symmetry_2
Tb1 O6 2.294(5) 2_766
Tb1 O2 2.311(5) 2_565
Tb1 O1 2.331(5) .
Tb1 O4 2.332(5) 1_544
Tb1 O3 2.343(5) 2_676
Tb1 O5 2.365(5) 1_454
Tb1 O7 2.454(6) .
Tb1 O8 2.651(9) .
I1 Cu1 2.6853(15) 2_776
I1 Cu1 2.6992(14) .
I1 Cu2 2.7238(14) .
I1 Cu3 2.8465(19) .
I2 Cu2 2.6222(14) .
I2 Cu4 2.7131(15) .
I2 Cu1 2.7214(15) .
I3 Cu3 2.5534(16) .
I3 Cu1 2.6978(15) .
I3 Cu4 2.7591(18) .
I4 Cu4 2.6257(14) .
I4 Cu3 2.6771(17) .
I4 Cu2 2.7180(15) .
Cu1 I1 2.6853(15) 2_776
Cu1 Cu4 2.7296(18) .
Cu1 Cu3 2.7584(19) .
Cu1 Cu2 2.8105(19) .
Cu1 Cu1 2.882(2) 2_776
Cu2 N1 2.031(6) .
Cu2 Cu4 2.6518(18) .
Cu2 Cu3 2.7348(19) .
Cu3 N2 2.013(6) .
Cu3 Cu4 2.6625(17) .
Cu4 N3 2.036(7) .
O1 C12 1.252(8) .
O2 C12 1.264(8) .
O2 Tb1 2.311(5) 2_565
O3 C24 1.262(9) .
O3 Tb1 2.343(5) 2_676
O4 C24 1.259(8) .
O4 Tb1 2.332(5) 1_566
O5 C36 1.258(9) .
O5 Tb1 2.365(5) 1_656
O6 C36 1.254(9) .
O6 Tb1 2.294(5) 2_766
O7 H7A 1.033(16) .
O7 H7B 1.031(16) .
O8 H8A 0.987(18) .
O8 H8B 0.994(18) .
N1 C5 1.317(10) .
N1 C1 1.330(11) .
N2 C13 1.343(11) .
N2 C17 1.344(12) .
N3 C25 1.296(13) .
N3 C29 1.316(12) .
C1 C2 1.361(11) .
C1 H1 0.9300 .
C2 C3 1.377(10) .
C2 H2 0.9300 .
C3 C4 1.390(11) .
C3 C6 1.490(10) .
C4 C5 1.382(11) .
C4 H4 0.9300 .
C5 H5 0.9300 .
C6 C7 1.384(10) .
C6 C11 1.399(11) .
C7 C8 1.403(9) .
C7 H7 0.9300 .
C8 C9 1.401(10) .
C8 C12 1.500(9) .
C9 C10 1.365(11) .
C9 H9 0.9300 .
C10 C11 1.396(11) .
C10 H10 0.9300 .
C11 H11 0.9300 .
C13 C14 1.383(12) .
C13 H13 0.9300 .
C14 C15 1.400(12) .
C14 H14 0.9300 .
C15 C16 1.398(11) .
C15 C18 1.476(10) .
C16 C17 1.371(12) .
C16 H16 0.9300 .
C17 H17 0.9300 .
C18 C19 1.379(10) .
C18 C23 1.419(11) .
C19 C20 1.403(10) .
C19 H19 0.9300 .
C20 C21 1.377(10) .
C20 C24 1.490(9) .
C21 C22 1.415(11) .
C21 H21 0.9300 .
C22 C23 1.369(11) .
C22 H22 0.9300 .
C23 H23 0.9300 .
C25 C26 1.400(14) .
C25 H25 0.9300 .
C26 C27 1.348(13) .
C26 H26 0.9300 .
C27 C28 1.367(12) .
C27 C30 1.492(11) .
C28 C29 1.386(12) .
C28 H28 0.9300 .
C29 H29 0.9300 .
C30 C35 1.387(13) .
C30 C31 1.407(11) .
C31 C32 1.392(10) .
C31 H31 0.9300 .
C32 C33 1.386(10) .
C32 C36 1.495(11) .
C33 C34 1.407(12) .
C33 H33 0.9300 .
C34 C35 1.376(13) .
C34 H34 0.9300 .
C35 H35 0.9300 .
O9 C37 1.383(13) .
O9 C40 1.389(13) .
C37 C38 1.441(14) .
C37 H37A 0.9700 .
C37 H37B 0.9700 .
C38 O10 1.413(13) .
C38 H38A 0.9700 .
C38 H38B 0.9700 .
O10 C39 1.383(13) .
C39 C40 1.423(14) .
C39 H39A 0.9700 .
C39 H39B 0.9700 .
C40 H40A 0.9700 .
C40 H40B 0.9700 .
O11 C44 1.307(18) .
O11 C41 1.335(17) .
C41 C42 1.376(19) .
C41 H41A 0.9700 .
C41 H41B 0.9700 .
C42 O12 1.339(18) .
C42 H42A 0.9700 .
C42 H42B 0.9700 .
O12 C43 1.348(17) .
C43 C44 1.356(19) .
C43 H43A 0.9700 .
C43 H43B 0.9700 .
C44 H44A 0.9700 .
C44 H44B 0.9700 .
O13 C48 1.304(19) .
O13 C45 1.335(18) .
C45 C46 1.40(2) .
C45 H45A 0.9700 .
C45 H45B 0.9700 .
C46 O14 1.386(19) .
C46 H46A 0.9700 .
C46 H46B 0.9700 .
O14 C47 1.358(19) .
C47 C48 1.37(2) .
C47 H47A 0.9700 .
C47 H47B 0.9700 .
C48 H48A 0.9700 .
C48 H48B 0.9700 .
O15 C52 1.320(19) .
O15 C49 1.351(19) .
C49 C50 1.40(2) .
C49 H49A 0.9700 .
C49 H49B 0.9700 .
C50 O16 1.373(19) .
C50 H50A 0.9700 .
C50 H50B 0.9700 .
O16 C51 1.328(19) .
C51 C52 1.36(2) .
C51 H51A 0.9700 .
C51 H51B 0.9700 .
C52 H52A 0.9700 .
C52 H52B 0.9700 .

loop_
_geom_hbond_atom_site_label_D
_geom_hbond_atom_site_label_H
_geom_hbond_atom_site_label_A
_geom_hbond_distance_DH
_geom_hbond_distance_HA
_geom_hbond_distance_DA
_geom_hbond_angle_DHA
_geom_hbond_site_symmetry_A
O7 H7A O2 1.033(16) 2.39(4) 3.031(8) 119(2) .
O7 H7A O8 1.033(16) 2.22(5) 3.075(11) 139(6) 2_565
O7 H7B O12 1.031(16) 1.82(5) 2.739(17) 146(6) .
O8 H8B O13 0.994(18) 2.02(4) 2.98(3) 160(6) 1_454
